data_2218833
loop_
_publ_author_name
'Cheng, Xiang-Wei'

_publ_section_title
;
 (<i>E</i>)-Methyl <i>N</i>'-(4-hydroxybenzylidene)hydrazinecarboxylate
;
_journal_coeditor_code TK2273
_journal_issue 7
_journal_name_full 'Acta Crystallographica Section E'
_journal_page_first o1302
_journal_paper_doi 10.1107/S1600536808018096
_journal_volume 64
_journal_year 2008
_chemical_formula_iupac 'C9 H10 N2 O3'
_chemical_formula_moiety 'C9 H10 N2 O3'
_chemical_formula_sum 'C9 H10 N2 O3'
_chemical_formula_weight 194.19
_chemical_name_systematic
;
(E)-Methyl N'-(4-hydroxybenzylidene)hydrazinecarboxylate
;
_space_group_IT_number 14
_symmetry_cell_setting monoclinic
_symmetry_space_group_name_Hall '-P 2ybc'
_symmetry_space_group_name_H-M 'P 1 21/c 1'
_atom_sites_solution_hydrogens geom
_atom_sites_solution_primary direct
_atom_sites_solution_secondary difmap
_audit_creation_method SHELXL-97
_cell_angle_alpha 90
_cell_angle_beta 111.970(3)
_cell_angle_gamma 90
_cell_formula_units_Z 4
_cell_length_a 8.1943(8)
_cell_length_b 12.0512(11)
_cell_length_c 10.1067(9)
_cell_measurement_reflns_used 1628
_cell_measurement_temperature 123(2)
_cell_measurement_theta_max 25.0
_cell_measurement_theta_min 2.0
_cell_volume 925.57(15)
_computing_cell_refinement 'SAINT (Bruker, 2002)'
_computing_data_collection 'SMART (Bruker, 2002)'
_computing_data_reduction 'SAINT (Bruker, 2002'
_computing_molecular_graphics 'SHELXTL (Sheldrick, 2008)'
_computing_publication_material 'SHELXTL (Sheldrick, 2008)'
_computing_structure_refinement 'SHELXL97 (Sheldrick, 2008)'
_computing_structure_solution 'SHELXS97 (Sheldrick, 2008)'
_diffrn_ambient_temperature 123(2)
_diffrn_measured_fraction_theta_full 0.997
_diffrn_measured_fraction_theta_max 0.997
_diffrn_measurement_device_type 'Bruker SMART CCD area-detector'
_diffrn_measurement_method '\f and \w'
_diffrn_radiation_monochromator graphite
_diffrn_radiation_source 'fine-focus sealed tube'
_diffrn_radiation_type MoK\a
_diffrn_radiation_wavelength 0.71073
_diffrn_reflns_av_R_equivalents 0.021
_diffrn_reflns_av_sigmaI/netI 0.016
_diffrn_reflns_limit_h_max 9
_diffrn_reflns_limit_h_min -9
_diffrn_reflns_limit_k_max 14
_diffrn_reflns_limit_k_min -13
_diffrn_reflns_limit_l_max 12
_diffrn_reflns_limit_l_min -11
_diffrn_reflns_number 9552
_diffrn_reflns_theta_full 25.0
_diffrn_reflns_theta_max 25.0
_diffrn_reflns_theta_min 2.7
_exptl_absorpt_coefficient_mu 0.107
_exptl_absorpt_correction_T_max 0.978
_exptl_absorpt_correction_T_min 0.969
_exptl_absorpt_correction_type multi-scan
_exptl_absorpt_process_details '(SADABS; Bruker, 2002)'
_exptl_crystal_colour colourless
_exptl_crystal_density_diffrn 1.394
_exptl_crystal_density_method 'not measured'
_exptl_crystal_description Block
_exptl_crystal_F_000 408
_exptl_crystal_size_max 0.31
_exptl_crystal_size_mid 0.28
_exptl_crystal_size_min 0.24
_refine_diff_density_max 0.24
_refine_diff_density_min -0.19
_refine_ls_extinction_coef 0.288(19)
_refine_ls_extinction_expression Fc^*^=kFc[1+0.001xFc^2^\l^3^/sin(2\q)]^-1/4^
_refine_ls_extinction_method 'SHELXL97 (Sheldrick, 2008)'
_refine_ls_goodness_of_fit_ref 0.95
_refine_ls_hydrogen_treatment constr
_refine_ls_matrix_type full
_refine_ls_number_parameters 128
_refine_ls_number_reflns 1623
_refine_ls_number_restraints 0
_refine_ls_restrained_S_all 0.95
_refine_ls_R_factor_all 0.038
_refine_ls_R_factor_gt 0.035
_refine_ls_shift/su_max_lt 0.001
_refine_ls_shift/su_mean 0.000
_refine_ls_structure_factor_coef Fsqd
_refine_ls_weighting_details 'calc w=1/[\s^2^(Fo^2^)+(0.0871P)^2^+0.1838P] where P=(Fo^2^+2Fc^2^)/3'
_refine_ls_weighting_scheme calc
_refine_ls_wR_factor_gt 0.112
_refine_ls_wR_factor_ref 0.115
_reflns_number_gt 1487
_reflns_number_total 1623
_reflns_threshold_expression I>2\s(I)
_cod_data_source_file tk2273.cif
_cod_data_source_block I
_cod_depositor_comments
;
The following automatic conversions were performed:
'_symmetry_cell_setting' value 'Monoclinic' changed to 'monoclinic'
according to '/home/saulius/struct/CIF-dictionaries/cif_core.dic'
dictionary named 'cif_core.dic' version 2.4.1 from 2010-06-29.

Automatic conversion script
Id: cif_fix_enum 1527 2010-12-29 10:47:43Z saulius 

The following automatic conversions were performed:

'_symmetry_cell_setting' value 'Monoclinic' changed to 'monoclinic'
according to /home/saulius/struct/CIF-dictionaries/cif_core.dic
dictionary named 'cif_core.dic' version 2.4.1 from 2010-06-29.

Automatic conversion script
Id: cif_fix_values 1715 2011-07-08 13:25:40Z adriana 
;
_cod_original_sg_symbol_H-M 'P 21/c '
_cod_database_code 2218833
_cod_database_fobs_code 2218833

loop_
_symmetry_equiv_pos_as_xyz
'x, y, z'
'-x, y+1/2, -z+1/2'
'-x, -y, -z'
'x, -y-1/2, z-1/2'

loop_
_atom_site_type_symbol
_atom_site_label
_atom_site_fract_x
_atom_site_fract_y
_atom_site_fract_z
_atom_site_U_iso_or_equiv
_atom_site_adp_type
_atom_site_calc_flag
_atom_site_refinement_flags
_atom_site_occupancy
O O1 0.38082(14) 0.30936(8) 0.37656(11) 0.0529(3) Uani d . 1
H H1 0.3162 0.3134 0.2897 0.079 Uiso calc R 1
O O2 0.97787(14) -0.29441(9) 0.29627(10) 0.0516(3) Uani d . 1
O O3 1.11604(14) -0.37383(8) 0.51277(11) 0.0520(3) Uani d . 1
N N2 0.94810(15) -0.22777(9) 0.49593(12) 0.0440(3) Uani d . 1
H H2A 0.9787 -0.2353 0.5887 0.053 Uiso calc R 1
N N1 0.83415(14) -0.14299(9) 0.42392(11) 0.0395(3) Uani d . 1
C C5 0.57987(17) 0.04812(11) 0.32350(13) 0.0396(4) Uani d . 1
H H5 0.5728 -0.0024 0.2494 0.047 Uiso calc R 1
C C6 0.69854(16) 0.02765(10) 0.46270(13) 0.0369(3) Uani d . 1
C C3 0.47278(17) 0.14106(11) 0.29260(13) 0.0408(4) Uani d . 1
H H3 0.3932 0.1538 0.1976 0.049 Uiso calc R 1
C C1 0.48094(16) 0.21605(10) 0.39995(14) 0.0390(4) Uani d . 1
C C2 0.59680(18) 0.19579(11) 0.53868(14) 0.0428(4) Uani d . 1
H H2 0.6028 0.2459 0.6129 0.051 Uiso calc R 1
C C4 0.70306(17) 0.10317(12) 0.56872(14) 0.0410(4) Uani d . 1
H H4 0.7815 0.0904 0.6641 0.049 Uiso calc R 1
C C8 1.01137(16) -0.29807(11) 0.42353(14) 0.0386(4) Uani d . 1
C C7 0.81502(16) -0.06805(11) 0.50677(14) 0.0398(4) Uani d . 1
H H7 0.8828 -0.0755 0.6058 0.048 Uiso calc R 1
C C9 1.1945(2) -0.45473(13) 0.4509(2) 0.0619(5) Uani d . 1
H H9A 1.2675 -0.5054 0.5253 0.093 Uiso calc R 1
H H9B 1.2678 -0.4171 0.4071 0.093 Uiso calc R 1
H H9C 1.1018 -0.4969 0.3778 0.093 Uiso calc R 1

loop_
_atom_site_aniso_label
_atom_site_aniso_U_11
_atom_site_aniso_U_22
_atom_site_aniso_U_33
_atom_site_aniso_U_12
_atom_site_aniso_U_13
_atom_site_aniso_U_23
O1 0.0548(6) 0.0432(6) 0.0517(6) 0.0084(4) 0.0096(5) -0.0039(4)
O2 0.0574(6) 0.0589(7) 0.0365(6) 0.0024(5) 0.0154(5) -0.0063(4)
O3 0.0570(6) 0.0504(6) 0.0506(6) 0.0140(5) 0.0226(5) 0.0073(4)
N2 0.0520(7) 0.0473(7) 0.0344(6) 0.0110(5) 0.0181(5) 0.0068(5)
N1 0.0390(6) 0.0411(6) 0.0388(6) 0.0018(4) 0.0153(5) 0.0040(5)
C5 0.0446(7) 0.0398(7) 0.0358(7) -0.0025(5) 0.0168(5) -0.0020(5)
C6 0.0376(6) 0.0367(7) 0.0384(7) -0.0047(5) 0.0164(5) 0.0018(5)
C3 0.0416(7) 0.0423(7) 0.0357(7) -0.0026(5) 0.0111(5) 0.0022(5)
C1 0.0383(7) 0.0340(7) 0.0451(8) -0.0036(5) 0.0161(6) 0.0005(5)
C2 0.0464(7) 0.0408(7) 0.0405(7) -0.0039(6) 0.0155(6) -0.0063(6)
C4 0.0421(7) 0.0435(8) 0.0352(6) -0.0041(5) 0.0118(5) -0.0001(5)
C8 0.0372(7) 0.0407(7) 0.0381(7) -0.0041(5) 0.0141(5) -0.0006(5)
C7 0.0419(7) 0.0423(8) 0.0351(7) -0.0020(5) 0.0142(5) 0.0020(5)
C9 0.0611(10) 0.0503(9) 0.0785(12) 0.0113(7) 0.0311(8) -0.0005(8)

loop_
_atom_type_symbol
_atom_type_description
_atom_type_scat_dispersion_real
_atom_type_scat_dispersion_imag
_atom_type_scat_source
C C 0.0033 0.0016 'International Tables Vol C Tables 4.2.6.8 and 6.1.1.4'
H H 0.0000 0.0000 'International Tables Vol C Tables 4.2.6.8 and 6.1.1.4'
N N 0.0061 0.0033 'International Tables Vol C Tables 4.2.6.8 and 6.1.1.4'
O O 0.0106 0.0060 'International Tables Vol C Tables 4.2.6.8 and 6.1.1.4'

loop_
_geom_angle_atom_site_label_1
_geom_angle_atom_site_label_2
_geom_angle_atom_site_label_3
_geom_angle
C1 O1 H1 109.5
C8 O3 C9 116.56(12)
N1 N2 C8 119.88(11)
C8 N2 H2A 120.1
N1 N2 H2A 120.1
N2 N1 C7 113.47(11)
C3 C5 C6 120.82(12)
C3 C5 H5 119.6
C6 C5 H5 119.6
C4 C6 C5 117.73(12)
C4 C6 C7 117.09(11)
C5 C6 C7 125.16(12)
C5 C3 C1 120.46(12)
C5 C3 H3 119.8
C1 C3 H3 119.8
O1 C1 C2 117.44(12)
O1 C1 C3 123.41(12)
C2 C1 C3 119.14(12)
C4 C2 C1 120.11(12)
C4 C2 H2 119.9
C1 C2 H2 119.9
C2 C4 C6 121.73(12)
C2 C4 H4 119.1
C6 C4 H4 119.1
O2 C8 O3 124.88(12)
O2 C8 N2 125.09(13)
O3 C8 N2 110.03(11)
N1 C7 C6 125.81(11)
N1 C7 H7 117.1
C6 C7 H7 117.1
O3 C9 H9A 109.5
O3 C9 H9B 109.5
H9A C9 H9B 109.5
O3 C9 H9C 109.5
H9A C9 H9C 109.5
H9B C9 H9C 109.5

loop_
_geom_bond_atom_site_label_1
_geom_bond_atom_site_label_2
_geom_bond_distance
O1 C1 1.3595(16)
O1 H1 0.8400
O2 C8 1.2114(17)
O3 C8 1.3431(16)
O3 C9 1.4339(18)
N1 N2 1.3917(15)
N2 H2A 0.8800
N1 C7 1.2805(17)
N2 C8 1.3438(17)
C5 C3 1.3846(18)
C5 C6 1.4007(18)
C5 H5 0.9500
C6 C4 1.3958(18)
C6 C7 1.4565(18)
C3 C1 1.3943(19)
C3 H3 0.9500
C1 C2 1.3895(19)
C2 C4 1.3778(19)
C2 H2 0.9500
C4 H4 0.9500
C7 H7 0.9500
C9 H9A 0.9800
C9 H9B 0.9800
C9 H9C 0.9800

loop_
_geom_hbond_atom_site_label_D
_geom_hbond_atom_site_label_H
_geom_hbond_atom_site_label_A
_geom_hbond_site_symmetry_A
_geom_hbond_distance_DH
_geom_hbond_distance_HA
_geom_hbond_distance_DA
_geom_hbond_angle_DHA
O1 H1 O2 2_655 0.84 2.58 3.068(2) 118
O1 H1 N1 2_655 0.84 2.11 2.941(2) 169
N2 H2A O2 4_556 0.88 2.13 2.964(2) 158
C7 H7 O2 4_556 0.95 2.38 3.188(2) 143

loop_
_geom_torsion_atom_site_label_1
_geom_torsion_atom_site_label_2
_geom_torsion_atom_site_label_3
_geom_torsion_atom_site_label_4
_geom_torsion
C8 N2 N1 C7 -165.18(12)
C3 C5 C6 C4 0.84(18)
C3 C5 C6 C7 179.14(12)
C6 C5 C3 C1 -0.14(19)
C5 C3 C1 O1 179.33(12)
C5 C3 C1 C2 -0.60(19)
O1 C1 C2 C4 -179.31(12)
C3 C1 C2 C4 0.62(19)
C1 C2 C4 C6 0.1(2)
C5 C6 C4 C2 -0.82(19)
C7 C6 C4 C2 -179.27(11)
C9 O3 C8 O2 0.9(2)
C9 O3 C8 N2 -179.72(12)
N1 N2 C8 O2 0.3(2)
N1 N2 C8 O3 -179.11(10)
N2 N1 C7 C6 -177.08(11)
C4 C6 C7 N1 -176.85(12)
C5 C6 C7 N1 4.8(2)

loop_
_cod_related_entry_id
_cod_related_entry_database
_cod_related_entry_code
1 ChemSpider 12669351
